data_2242624
loop_
_publ_author_name
'Bykov, Maxim'
'Khandarkhaeva, Saiana'
'Fedotenko, Timofey'
'Sedmak, Pavel'
'Dubrovinskaia, Natalia'
'Dubrovinsky, Leonid'

_publ_section_title
;
 Synthesis of FeN~4~ at 180GPa and its crystal structure from a
 submicron-sized grain
;
_journal_coeditor_code WM5459
_journal_issue 10
_journal_name_full 'Acta Crystallographica Section E'
_journal_page_first 1392
_journal_page_last 1395
_journal_paper_doi 10.1107/S2056989018012161
_journal_volume 74
_journal_year 2018
_chemical_formula_iupac 'Fe N4'
_chemical_formula_moiety 'Fe N4'
_chemical_formula_sum 'Fe N4'
_chemical_formula_weight 111.89
_chemical_name_systematic 'Iron tetranitride'
_space_group_crystal_system triclinic
_space_group_IT_number 2
_space_group_name_Hall '-P 1'
_space_group_name_H-M_alt 'P -1'
_symmetry_space_group_name_Hall '-P 1'
_symmetry_space_group_name_H-M 'P -1'
_atom_sites_solution_primary dual
_audit_creation_method
;
Olex2 1.2
(compiled 2018.05.29 svn.r3508 for OlexSys, GUI svn.r5506)
;
_cell_angle_alpha 105.22(4)
_cell_angle_beta 110.60(4)
_cell_angle_gamma 91.39(3)
_cell_formula_units_Z 1
_cell_length_a 2.4473(10)
_cell_length_b 3.4688(14)
_cell_length_c 3.5144(13)
_cell_measurement_reflns_used 68
_cell_measurement_temperature 293
_cell_measurement_theta_max 16.0560
_cell_measurement_theta_min 2.8210
_cell_volume 26.72(2)
_computing_cell_refinement
;
CrysAlis PRO (Rigaku OD, 2018)
;
_computing_data_collection
;
CrysAlis PRO (Rigaku OD, 2018)
;
_computing_data_reduction
;
CrysAlis PRO (Rigaku OD, 2018)
;
_computing_molecular_graphics
;
<i>OLEX2</i> (Dolomanov <i>et al.</i>,  2009)
;
_computing_publication_material
;
<i>OLEX2</i> (Dolomanov <i>et al.</i>,  2009)
;
_computing_structure_refinement
;
SHELXL2014 (Sheldrick, 2015<i>b</i>)
;
_computing_structure_solution
;
SHELXT (Sheldrick, 2015<i>a</i>)
;
_diffrn_ambient_temperature 293
_diffrn_measured_fraction_theta_full 0.341
_diffrn_measured_fraction_theta_max 0.212
_diffrn_measurement_device 'abstract diffractometer'
_diffrn_measurement_device_type 'ID11 @ ESRF'
_diffrn_measurement_method '\w scans'
_diffrn_radiation_monochromator synchrotron
_diffrn_radiation_type synchrotron
_diffrn_radiation_wavelength 0.30996
_diffrn_reflns_av_R_equivalents 0.0201
_diffrn_reflns_limit_h_max 3
_diffrn_reflns_limit_h_min -3
_diffrn_reflns_limit_k_max 4
_diffrn_reflns_limit_k_min -5
_diffrn_reflns_limit_l_max 5
_diffrn_reflns_limit_l_min -6
_diffrn_reflns_number 117
_diffrn_reflns_theta_full 10.718
_diffrn_reflns_theta_max 16.226
_diffrn_reflns_theta_min 2.821
_exptl_absorpt_coefficient_mu 1.332
_exptl_absorpt_correction_T_max 1.00000
_exptl_absorpt_correction_T_min 0.96678
_exptl_absorpt_correction_type multi-scan
_exptl_absorpt_process_details
;
(<i>ABSPACK</i>; Oxford Diffraction, 2005)
;
_exptl_crystal_colour black
_exptl_crystal_density_diffrn 6.953
_exptl_crystal_description irregular
_exptl_crystal_F_000 54
_exptl_crystal_size_max 0.0005
_exptl_crystal_size_mid 0.0005
_exptl_crystal_size_min 0.0005
_refine_diff_density_max 0.757
_refine_diff_density_min -0.557
_refine_ls_extinction_method none
_refine_ls_goodness_of_fit_ref 1.183
_refine_ls_hydrogen_treatment undef
_refine_ls_matrix_type full
_refine_ls_number_parameters 10
_refine_ls_number_reflns 71
_refine_ls_number_restraints 0
_refine_ls_restrained_S_all 1.183
_refine_ls_R_factor_all 0.0413
_refine_ls_R_factor_gt 0.0403
_refine_ls_shift/su_max 0.000
_refine_ls_shift/su_mean 0.000
_refine_ls_structure_factor_coef Fsqd
_refine_ls_weighting_details 'w=1/[\s^2^(Fo^2^)+(0.0282P)^2^+0.3122P] where P=(Fo^2^+2Fc^2^)/3'
_refine_ls_weighting_scheme calc
_refine_ls_wR_factor_gt 0.0813
_refine_ls_wR_factor_ref 0.0815
_reflns_number_gt 70
_reflns_number_total 71
_reflns_threshold_expression 'I > 2\s(I)'
_cod_data_source_file wm5459sup1.cif
_cod_data_source_block I
_cod_database_code 2242624
_shelx_space_group_comment
;
The symmetry employed for this shelxl refinement is uniquely defined
by the following loop, which should always be used as a source of
symmetry information in preference to the above space-group names.
They are only intended as comments.
;
_shelx_estimated_absorpt_t_min 0.999
_shelx_estimated_absorpt_t_max 0.999

loop_
_space_group_symop_operation_xyz
'x, y, z'
'-x, -y, -z'

loop_
_atom_site_type_symbol
_atom_site_label
_atom_site_fract_x
_atom_site_fract_y
_atom_site_fract_z
_atom_site_U_iso_or_equiv
_atom_site_adp_type
_atom_site_calc_flag
_atom_site_occupancy
Fe Fe 0.5000 0.0000 0.0000 0.0072(4) Uiso d 1
N N1 0.163(4) -0.346(4) -0.485(2) 0.0066(10) Uiso d 1
N N2 0.065(3) -0.309(4) -0.861(2) 0.0068(10) Uiso d 1

loop_
_atom_type_symbol
_atom_type_description
_atom_type_scat_dispersion_real
_atom_type_scat_dispersion_imag
_atom_type_scat_source
Fe Fe 0.1197 0.1747 'International Tables Vol C Tables 4.2.6.8 and 6.1.1.4'
N N -0.0010 0.0005 'International Tables Vol C Tables 4.2.6.8 and 6.1.1.4'

loop_
_geom_angle_atom_site_label_1
_geom_angle_atom_site_label_2
_geom_angle_atom_site_label_3
_geom_angle_site_symmetry_1
_geom_angle_site_symmetry_3
_geom_angle
Fe Fe Fe 1_655 1_455 180.0
N1 Fe Fe . 1_655 96.6(4)
N1 Fe Fe 2_655 1_455 96.6(4)
N1 Fe Fe . 1_455 83.4(4)
N1 Fe Fe 2_655 1_655 83.4(4)
N1 Fe N1 2_655 . 180.0
N1 Fe N2 . 1_556 81.3(4)
N1 Fe N2 2_655 1_556 98.7(4)
N1 Fe N2 2_655 2_654 81.3(4)
N1 Fe N2 . 2_654 98.7(4)
N1 Fe N2 . 1_656 90.5(5)
N1 Fe N2 . 2_554 89.5(5)
N1 Fe N2 2_655 2_554 90.5(5)
N1 Fe N2 2_655 1_656 89.5(5)
N2 Fe Fe 2_654 1_655 46.7(5)
N2 Fe Fe 2_654 1_455 133.3(5)
N2 Fe Fe 1_556 1_655 133.3(5)
N2 Fe Fe 2_554 1_455 46.02(18)
N2 Fe Fe 2_554 1_655 133.98(18)
N2 Fe Fe 1_556 1_455 46.7(5)
N2 Fe Fe 1_656 1_455 133.98(18)
N2 Fe Fe 1_656 1_655 46.02(18)
N2 Fe N2 1_556 2_554 92.7(5)
N2 Fe N2 2_654 2_554 87.3(5)
N2 Fe N2 2_554 1_656 180.0(7)
N2 Fe N2 1_556 1_656 87.3(5)
N2 Fe N2 2_654 1_656 92.7(5)
N2 Fe N2 2_654 1_556 180.0
N1 N1 Fe 2_544 . 118.9(9)
N1 N1 N2 2_544 . 109.6(9)
N2 N1 Fe . . 129.4(9)
Fe N2 Fe 1_554 1_454 87.3(5)
N1 N2 Fe . 1_454 110.9(12)
N1 N2 Fe . 1_554 126.9(5)
N1 N2 N2 . 2_543 107.6(12)
N2 N2 Fe 2_543 1_454 113.1(6)
N2 N2 Fe 2_543 1_554 109.9(9)

loop_
_geom_bond_atom_site_label_1
_geom_bond_atom_site_label_2
_geom_bond_site_symmetry_2
_geom_bond_distance
_geom_bond_publ_flag
Fe Fe 1_655 2.4473(10) no
Fe Fe 1_455 2.4473(10) ?
Fe N1 . 1.707(10) yes
Fe N1 2_655 1.707(10) yes
Fe N2 1_656 1.783(14) yes
Fe N2 2_554 1.783(14) yes
Fe N2 2_654 1.763(6) yes
Fe N2 1_556 1.763(6) yes
N1 N1 2_544 1.277(14) yes
N1 N2 . 1.298(8) yes
N2 Fe 1_554 1.763(6) ?
N2 Fe 1_454 1.783(14) ?
N2 N2 2_543 1.37(3) yes

_cod_database_fobs_code 2242624
